data_1535765
loop_
_publ_author_name
'Murashova, E.V.'
'Chudinova, N.N.'

_publ_section_title
;
 Synthesis and crystal structures of cesium and manganese(II, III) double
 cyclophosphates Cs3 (Mn2+)3 (Mn3+) (P6 O18)2, Cs (Mn2+) (Mn3+) P6 O18 -
 I, Cs (Mn2+) (Mn3+) P6 O18 - II
;
_journal_name_full Kristallografiya
_journal_page_first 248
_journal_page_last 253
_journal_volume 41
_journal_year 1996
_chemical_formula_sum 'Cs Mn2 O18 P6'
_chemical_name_systematic 'Cs Mn2 (P6 O18)'
_space_group_IT_number 12
_symmetry_space_group_name_Hall '-C 2y'
_symmetry_space_group_name_H-M 'C 1 2/m 1'
_cell_angle_alpha 90
_cell_angle_beta 110.59
_cell_angle_gamma 90
_cell_formula_units_Z 2
_cell_length_a 12.942
_cell_length_b 12.502
_cell_length_c 5.061
_cell_volume 766.565
_citation_journal_id_ASTM KRISAJ
_cod_data_source_file Murashova_KRISAJ_1996_1536.cif
_cod_data_source_block Cs1Mn2O18P6
_cod_original_cell_volume 766.5654
_cod_original_formula_sum 'Cs1 Mn2 O18 P6'
_cod_database_code 1535765

loop_
_symmetry_equiv_pos_as_xyz
x,y,z
-x,y,-z
-x,-y,-z
x,-y,z
x+1/2,y+1/2,z
-x+1/2,y+1/2,-z
-x+1/2,-y+1/2,-z
x+1/2,-y+1/2,z

loop_
_atom_site_label
_atom_site_type_symbol
_atom_site_fract_x
_atom_site_fract_y
_atom_site_fract_z
_atom_site_occupancy
_atom_site_U_iso_or_equiv
O4 O-2 0.132 0.5 0.839 1 0.0
O3 O-2 0.051 0.33 0.756 1 0.0
P2 P+5 0 0.2492 0.5 1 0.0
Mn1 Mn+2 0.25 0.25 0.5 0.5 0.0
Mn2 Mn+3 0.25 0.25 0.5 0.5 0.0
O1 O-2 0.184 0.37 0.231 1 0.0
O2 O-2 0.255 0.349 0.83 1 0.0
P1 P+5 0.1642 0.3825 0.926 1 0.0
O5 O-2 -0.09 0.187 0.553 1 0.0
Cs1 Cs+1 0 0 0 1 0.0
